data_7202935
loop_
_publ_author_name
'Benson, Ronald E.'
'Ellis, Carol A.'
'Lewis, Clairissa E.'
'Tiekink, Edward R.T.'

_publ_section_title
;
 3D-, 2D- and 1D-supramolecular structures of {Zn[S2CN(CH2CH2OH)R]2}2
 and their {Zn[S2CN(CH2CH2OH)R]2}2(4,4&#x2032;-bipyridine) adducts for
 R = CH2CH2OH, Me or Et: polymorphism and pseudo-polymorphism
;
_journal_issue 10
_journal_name_full CrystEngComm
_journal_page_first 930
_journal_paper_doi 10.1039/b706442j
_journal_volume 9
_journal_year 2007
_chemical_formula_moiety 'C30 H48 N6 O8 S8 Zn2'
_chemical_formula_sum 'C30 H48 N6 O8 S8 Zn2'
_chemical_formula_weight 1007.96
_chemical_name_systematic
;
?
;
_space_group_IT_number 2
_symmetry_cell_setting triclinic
_symmetry_space_group_name_Hall '-P 1'
_symmetry_space_group_name_H-M 'P -1'
_atom_sites_solution_hydrogens geom
_atom_sites_solution_primary direct
_atom_sites_solution_secondary difmap
_audit_creation_method SHELXL-97
_cell_angle_alpha 105.335(3)
_cell_angle_beta 105.092(4)
_cell_angle_gamma 93.881(5)
_cell_formula_units_Z 2
_cell_length_a 11.249(4)
_cell_length_b 13.214(5)
_cell_length_c 15.581(6)
_cell_measurement_reflns_used 5817
_cell_measurement_temperature 218(2)
_cell_measurement_theta_max 33.2
_cell_measurement_theta_min 1.6
_cell_volume 2133.2(14)
_computing_cell_refinement
;
Rigaku (2006). SCXmini Benchtop Crystallography System software,
Version 1.0. Rigaku Americas Corp.,
9009 New Trails Drive, The Woodlands, TX 77381--5209, USA
;
_computing_data_collection
;
Rigaku (1998). Process-Auto: Automatic Data Acquisition and
Processing Package for Imaging Plate and CCD Diffractometers.
Rigaku Corporation, 3--9--12 Matsubara-cho, Akishima, Tokyo 196--866,
JAPAN
;
_computing_data_reduction
;
Rigaku (2005). CrystalStructure: Structure Solution and
Refinement program, Version 3.7. Rigaku Americas Corp.,
9009 New Trails Drive, The Woodlands, TX 77381--5209, USA
;
_computing_molecular_graphics 'DIAMOND (Brandenburg, 2006)'
_computing_publication_material SHELXL97
_computing_structure_refinement 'SHELXL97 (Sheldrick, 1997)'
_computing_structure_solution 'PATTY in DIRDIF92 (Beurskens et al., 1992)'
_diffrn_ambient_temperature 218(2)
_diffrn_detector_area_resol_mean 4900
_diffrn_measured_fraction_theta_full 0.991
_diffrn_measured_fraction_theta_max 0.991
_diffrn_measurement_device_type 'Rigaku SCXmini diffractometer'
_diffrn_measurement_method \w
_diffrn_radiation_monochromator graphite
_diffrn_radiation_source 'fine-focus sealed tube'
_diffrn_radiation_type MoK\a
_diffrn_radiation_wavelength 0.71069
_diffrn_reflns_av_R_equivalents 0.044
_diffrn_reflns_av_sigmaI/netI 0.065
_diffrn_reflns_limit_h_max 14
_diffrn_reflns_limit_h_min -14
_diffrn_reflns_limit_k_max 17
_diffrn_reflns_limit_k_min -17
_diffrn_reflns_limit_l_max 20
_diffrn_reflns_limit_l_min -20
_diffrn_reflns_number 22125
_diffrn_reflns_theta_full 27.5
_diffrn_reflns_theta_max 27.5
_diffrn_reflns_theta_min 1.4
_diffrn_standards_interval_count 0
_diffrn_standards_number 0
_exptl_absorpt_coefficient_mu 1.568
_exptl_absorpt_correction_T_max 0.875
_exptl_absorpt_correction_T_min 0.549
_exptl_absorpt_correction_type multi-scan
_exptl_absorpt_process_details 'ABSCOR (Higashi, 1995)'
_exptl_crystal_colour yellow
_exptl_crystal_density_diffrn 1.569
_exptl_crystal_density_method 'not measured'
_exptl_crystal_description block
_exptl_crystal_F_000 1044
_exptl_crystal_size_max 0.77
_exptl_crystal_size_mid 0.35
_exptl_crystal_size_min 0.13
_refine_diff_density_max 0.54
_refine_diff_density_min -0.73
_refine_diff_density_rms 0.086
_refine_ls_extinction_method none
_refine_ls_goodness_of_fit_ref 1.06
_refine_ls_hydrogen_treatment constr
_refine_ls_matrix_type full
_refine_ls_number_parameters 526
_refine_ls_number_reflns 9714
_refine_ls_number_restraints 9
_refine_ls_restrained_S_all 1.06
_refine_ls_R_factor_all 0.070
_refine_ls_R_factor_gt 0.050
_refine_ls_shift/su_max 0.001
_refine_ls_shift/su_mean 0.000
_refine_ls_structure_factor_coef Fsqd
_refine_ls_weighting_details 'calc w=1/[\s^2^(Fo^2^)+(0.041P)^2^+1.287P] where P=(Fo^2^+2Fc^2^)/3'
_refine_ls_weighting_scheme calc
_refine_ls_wR_factor_gt 0.106
_refine_ls_wR_factor_ref 0.118
_reflns_number_gt 7416
_reflns_number_total 9714
_reflns_threshold_expression I>2\s(I)
_cod_data_source_file b706442j.txt
_cod_data_source_block (4)
_cod_original_sg_symbol_Hall '-P 1 '
_cod_database_code 7202935

loop_
_symmetry_equiv_pos_as_xyz
'x, y, z'
'-x, -y, -z'

loop_
_atom_site_label
_atom_site_type_symbol
_atom_site_fract_x
_atom_site_fract_y
_atom_site_fract_z
_atom_site_U_iso_or_equiv
_atom_site_adp_type
_atom_site_occupancy
_atom_site_symmetry_multiplicity
_atom_site_calc_flag
_atom_site_refinement_flags
_atom_site_disorder_assembly
_atom_site_disorder_group
Zn1 Zn 0.39561(4) 0.22351(3) 0.05622(3) 0.03272(11) Uani 1 1 d . . .
Zn2 Zn 0.62672(3) -0.25557(3) -0.57902(3) 0.03034(11) Uani 1 1 d . . .
S1 S 0.47576(8) 0.40575(7) 0.10215(6) 0.03287(19) Uani 1 1 d . . .
S2 S 0.61538(8) 0.24470(7) 0.16626(6) 0.0351(2) Uani 1 1 d . . .
S3 S 0.27501(8) 0.12172(7) 0.11690(6) 0.0372(2) Uani 1 1 d . . .
S4 S 0.16237(8) 0.23559(7) -0.01657(6) 0.0342(2) Uani 1 1 d . . .
S5 S 0.75054(8) -0.15056(7) -0.63718(6) 0.0369(2) Uani 1 1 d . . .
S6 S 0.85464(8) -0.25056(8) -0.49156(6) 0.0370(2) Uani 1 1 d . . .
S7 S 0.53631(8) -0.43540(7) -0.60508(6) 0.03342(19) Uani 1 1 d . B .
S8 S 0.42695(9) -0.28824(7) -0.70610(7) 0.0439(2) Uani 1 1 d . B .
O1 O 0.8379(3) 0.5416(2) 0.1075(2) 0.0488(7) Uani 1 1 d D . .
H1O H 0.8305 0.4768 0.0795 0.073 Uiso 1 1 d D . .
O2 O 0.9218(3) 0.3868(3) 0.4137(2) 0.0631(9) Uani 1 1 d D . .
H2O H 0.9883 0.4148 0.4090 0.095 Uiso 1 1 d D . .
O3 O -0.1795(3) 0.3295(3) 0.0042(2) 0.0597(8) Uani 1 1 d D A .
H3O H -0.1384 0.3376 -0.0320 0.089 Uiso 1 1 d D . .
O5 O 1.0940(3) -0.3501(2) -0.5769(2) 0.0548(8) Uani 1 1 d D . .
H5O H 1.0910 -0.3608 -0.5266 0.082 Uiso 1 1 d D . .
O6 O 1.1096(4) -0.1609(3) -0.7417(2) 0.0764(10) Uani 1 1 d D . .
H6O H 1.1017 -0.2134 -0.7881 0.115 Uiso 1 1 d D . .
O8 O 0.1332(3) -0.5574(2) -0.6468(2) 0.0552(7) Uani 1 1 d D . .
H8O H 0.1370 -0.4911 -0.6299 0.083 Uiso 1 1 d D . .
N1 N 0.7091(2) 0.4509(2) 0.21525(17) 0.0283(6) Uani 1 1 d . . .
N2 N 0.0313(3) 0.1369(2) 0.0666(2) 0.0364(7) Uani 1 1 d . . .
N3 N 0.9949(3) -0.1412(2) -0.5632(2) 0.0343(6) Uani 1 1 d . . .
N5 N 0.4329(3) 0.1403(2) -0.06513(19) 0.0323(6) Uani 1 1 d . . .
N6 N 0.5798(2) -0.1633(2) -0.46472(19) 0.0315(6) Uani 1 1 d . . .
C1 C 0.6113(3) 0.3755(2) 0.1673(2) 0.0259(6) Uani 1 1 d . . .
C2 C 0.7082(3) 0.5628(3) 0.2134(2) 0.0343(8) Uani 1 1 d . . .
H2A H 0.7744 0.6085 0.2667 0.041 Uiso 1 1 calc R . .
H2B H 0.6286 0.5844 0.2198 0.041 Uiso 1 1 calc R . .
C3 C 0.7269(4) 0.5790(3) 0.1246(3) 0.0415(9) Uani 1 1 d . . .
H3A H 0.6549 0.5411 0.0720 0.050 Uiso 1 1 calc R . .
H3B H 0.7320 0.6546 0.1291 0.050 Uiso 1 1 calc R . .
C4 C 0.8240(3) 0.4262(3) 0.2714(2) 0.0332(7) Uani 1 1 d . . .
H4A H 0.8950 0.4739 0.2720 0.040 Uiso 1 1 calc R . .
H4B H 0.8348 0.3534 0.2422 0.040 Uiso 1 1 calc R . .
C5 C 0.8241(3) 0.4372(3) 0.3710(2) 0.0389(8) Uani 1 1 d . . .
H5A H 0.8364 0.5124 0.4060 0.047 Uiso 1 1 calc R . .
H5B H 0.7437 0.4042 0.3717 0.047 Uiso 1 1 calc R . .
C6 C 0.1436(3) 0.1619(2) 0.0564(2) 0.0292(7) Uani 1 1 d . A .
C7 C -0.0795(3) 0.1718(3) 0.0152(3) 0.0443(9) Uani 1 1 d . A .
H7A H -0.1539 0.1245 0.0096 0.053 Uiso 1 1 calc R . .
H7B H -0.0745 0.1665 -0.0476 0.053 Uiso 1 1 calc R . .
C8 C -0.0924(4) 0.2868(4) 0.0633(3) 0.0587(12) Uani 1 1 d . . .
H8A H -0.1186 0.2885 0.1189 0.070 Uiso 1 1 calc R A .
H8B H -0.0110 0.3311 0.0834 0.070 Uiso 1 1 calc R . .
C9 C 0.0161(4) 0.0757(3) 0.1312(3) 0.0512(11) Uani 0.637(11) 1 d P A 1
H9A H 0.0674 0.0187 0.1246 0.061 Uiso 0.637(11) 1 calc PR A 1
H9B H -0.0709 0.0422 0.1115 0.061 Uiso 0.637(11) 1 calc PR A 1
C10 C 0.0495(9) 0.1373(6) 0.2339(5) 0.053(2) Uani 0.637(11) 1 d P A 1
H10A H 0.0787 0.0914 0.2727 0.063 Uiso 0.637(11) 1 calc PR A 1
H10B H 0.1150 0.1974 0.2492 0.063 Uiso 0.637(11) 1 calc PR A 1
O4 O -0.0605(6) 0.1727(6) 0.2478(2) 0.102(3) Uani 0.637(11) 1 d PD A 1
H4O H -0.0298 0.2107 0.3031 0.153 Uiso 0.64 1 d PD A 1
C39 C 0.0161(4) 0.0757(3) 0.1312(3) 0.0512(11) Uani 0.363(11) 1 d P A 2
H39A H 0.0921 0.0460 0.1522 0.061 Uiso 0.363(11) 1 calc PR A 2
H39B H -0.0533 0.0174 0.1005 0.061 Uiso 0.363(11) 1 calc PR A 2
C40 C -0.0113(18) 0.1574(15) 0.2168(14) 0.067(5) Uiso 0.363(11) 1 d P A 2
H40A H 0.0594 0.2144 0.2483 0.081 Uiso 0.363(11) 1 calc PR A 2
H40B H -0.0855 0.1891 0.1951 0.081 Uiso 0.363(11) 1 calc PR A 2
O44 O -0.0296(9) 0.1034(8) 0.2756(6) 0.064(4) Uiso 0.363(11) 1 d P A 2
C11 C 0.8804(3) -0.1771(2) -0.5635(2) 0.0296(7) Uani 1 1 d . . .
C12 C 1.1082(3) -0.1599(3) -0.4996(3) 0.0445(9) Uani 1 1 d . . .
H12A H 1.0863 -0.1763 -0.4474 0.053 Uiso 1 1 calc R . .
H12B H 1.1680 -0.0944 -0.4744 0.053 Uiso 1 1 calc R . .
C13 C 1.1707(4) -0.2496(4) -0.5449(3) 0.0546(11) Uani 1 1 d . . .
H13A H 1.1921 -0.2338 -0.5976 0.065 Uiso 1 1 calc R . .
H13B H 1.2483 -0.2530 -0.4998 0.065 Uiso 1 1 calc R . .
C14 C 1.0109(4) -0.0797(3) -0.6276(3) 0.0438(9) Uani 1 1 d . . .
H14A H 1.0939 -0.0376 -0.6027 0.053 Uiso 1 1 calc R . .
H14B H 0.9499 -0.0302 -0.6292 0.053 Uiso 1 1 calc R . .
C15 C 0.9959(4) -0.1469(4) -0.7269(3) 0.0586(12) Uani 1 1 d . . .
H15A H 0.9477 -0.2163 -0.7384 0.070 Uiso 1 1 calc R . .
H15B H 0.9498 -0.1121 -0.7706 0.070 Uiso 1 1 calc R . .
C16 C 0.4147(3) -0.4110(3) -0.6877(2) 0.0291(7) Uani 1 1 d . . .
O7 O 0.0712(2) -0.3748(2) -0.8762(2) 0.0561(8) Uani 0.790(10) 1 d PD B 1
H7O H -0.0045 -0.4004 -0.8937 0.084 Uiso 0.790(10) 1 d PD B 1
N4 N 0.3175(3) -0.4858(2) -0.7373(2) 0.0366(7) Uani 0.790(10) 1 d P B 1
C17 C 0.2329(4) -0.4739(3) -0.8236(3) 0.0291(12) Uani 0.790(10) 1 d P B 1
H17A H 0.2784 -0.4312 -0.8507 0.035 Uiso 0.790(10) 1 calc PR B 1
H17B H 0.2009 -0.5438 -0.8691 0.035 Uiso 0.790(10) 1 calc PR B 1
C18 C 0.1255(5) -0.4201(4) -0.8002(3) 0.0368(13) Uani 0.790(10) 1 d P B 1
H18A H 0.1554 -0.3639 -0.7408 0.044 Uiso 0.790(10) 1 calc PR B 1
H18B H 0.0628 -0.4717 -0.7951 0.044 Uiso 0.790(10) 1 calc PR B 1
O57 O 0.0712(2) -0.3748(2) -0.8762(2) 0.0561(8) Uani 0.210(10) 1 d P B 2
H17O H -0.0045 -0.4004 -0.8937 0.084 Uiso 0.210(10) 1 d P B 2
N54 N 0.3175(3) -0.4858(2) -0.7373(2) 0.0366(7) Uani 0.210(10) 1 d P B 2
C57 C 0.1808(18) -0.4437(15) -0.7727(13) 0.035(5) Uiso 0.210(10) 1 d P B 2
H57C H 0.1806 -0.3717 -0.7346 0.042 Uiso 0.210(10) 1 calc PR B 2
H57D H 0.1118 -0.4913 -0.7703 0.042 Uiso 0.210(10) 1 calc PR B 2
C58 C 0.1726(18) -0.4461(15) -0.8679(13) 0.042(6) Uiso 0.210(10) 1 d P B 2
H58C H 0.2503 -0.4149 -0.8741 0.050 Uiso 0.210(10) 1 calc PR B 2
H58D H 0.1452 -0.5176 -0.9116 0.050 Uiso 0.210(10) 1 calc PR B 2
C19 C 0.3018(3) -0.5890(3) -0.7183(2) 0.0361(8) Uani 1 1 d . . .
H19A H 0.3818 -0.6160 -0.7091 0.043 Uiso 1 1 calc R B 1
H19B H 0.2424 -0.6396 -0.7730 0.043 Uiso 1 1 calc R B 1
C20 C 0.2564(3) -0.5842(3) -0.6342(3) 0.0390(8) Uani 1 1 d . B .
H20A H 0.2575 -0.6532 -0.6219 0.047 Uiso 1 1 calc R . .
H20B H 0.3133 -0.5312 -0.5798 0.047 Uiso 1 1 calc R . .
C21 C 0.5405(3) 0.1667(3) -0.0821(2) 0.0358(8) Uani 1 1 d . . .
H21 H 0.5969 0.2253 -0.0396 0.043 Uiso 1 1 calc R . .
C22 C 0.5708(3) 0.1103(3) -0.1601(2) 0.0336(7) Uani 1 1 d . . .
H22 H 0.6465 0.1314 -0.1698 0.040 Uiso 1 1 calc R . .
C23 C 0.4900(3) 0.0228(2) -0.2239(2) 0.0278(7) Uani 1 1 d . . .
C24 C 0.3777(3) -0.0032(3) -0.2070(2) 0.0322(7) Uani 1 1 d . . .
H24 H 0.3192 -0.0607 -0.2490 0.039 Uiso 1 1 calc R . .
C25 C 0.3531(3) 0.0566(3) -0.1274(2) 0.0361(8) Uani 1 1 d . . .
H25 H 0.2774 0.0379 -0.1165 0.043 Uiso 1 1 calc R . .
C26 C 0.5212(3) -0.0411(2) -0.3081(2) 0.0278(7) Uani 1 1 d . . .
C27 C 0.5951(4) 0.0037(3) -0.3510(3) 0.0423(9) Uani 1 1 d . . .
H27 H 0.6274 0.0763 -0.3276 0.051 Uiso 1 1 calc R . .
C28 C 0.6212(3) -0.0589(3) -0.4287(3) 0.0407(9) Uani 1 1 d . . .
H28 H 0.6702 -0.0268 -0.4575 0.049 Uiso 1 1 calc R . .
C29 C 0.5104(3) -0.2075(3) -0.4220(2) 0.0376(8) Uani 1 1 d . . .
H29 H 0.4818 -0.2808 -0.4456 0.045 Uiso 1 1 calc R . .
C30 C 0.4792(3) -0.1499(3) -0.3448(2) 0.0373(8) Uani 1 1 d . . .
H30 H 0.4300 -0.1839 -0.3173 0.045 Uiso 1 1 calc R . .

loop_
_atom_site_aniso_label
_atom_site_aniso_U_11
_atom_site_aniso_U_22
_atom_site_aniso_U_33
_atom_site_aniso_U_23
_atom_site_aniso_U_13
_atom_site_aniso_U_12
Zn1 0.0327(2) 0.0319(2) 0.0309(2) 0.00214(17) 0.01360(17) -0.00184(17)
Zn2 0.0276(2) 0.0297(2) 0.0302(2) 0.00167(16) 0.01079(16) -0.00055(16)
S1 0.0284(4) 0.0306(4) 0.0351(4) 0.0085(4) 0.0028(3) 0.0034(3)
S2 0.0367(5) 0.0309(4) 0.0377(5) 0.0136(4) 0.0075(4) 0.0035(4)
S3 0.0350(5) 0.0385(5) 0.0410(5) 0.0176(4) 0.0107(4) 0.0028(4)
S4 0.0305(4) 0.0395(5) 0.0349(5) 0.0138(4) 0.0104(4) 0.0040(4)
S5 0.0333(5) 0.0415(5) 0.0387(5) 0.0170(4) 0.0104(4) 0.0032(4)
S6 0.0288(4) 0.0445(5) 0.0421(5) 0.0196(4) 0.0110(4) 0.0046(4)
S7 0.0264(4) 0.0319(4) 0.0375(5) 0.0093(4) 0.0026(3) 0.0046(4)
S8 0.0401(5) 0.0329(5) 0.0504(6) 0.0182(4) -0.0045(4) -0.0042(4)
O1 0.0496(16) 0.0448(15) 0.0581(18) 0.0155(14) 0.0272(14) 0.0006(14)
O2 0.0382(16) 0.108(3) 0.0607(19) 0.052(2) 0.0129(15) 0.0270(18)
O3 0.0413(17) 0.0564(18) 0.081(2) 0.0082(17) 0.0281(16) 0.0135(15)
O5 0.065(2) 0.0566(18) 0.0496(17) 0.0148(15) 0.0257(16) 0.0224(16)
O6 0.074(2) 0.078(2) 0.071(2) -0.0076(19) 0.043(2) -0.004(2)
O8 0.0359(15) 0.0534(17) 0.079(2) 0.0216(17) 0.0187(15) 0.0085(15)
N1 0.0266(14) 0.0328(15) 0.0243(13) 0.0085(12) 0.0056(11) 0.0034(12)
N2 0.0339(16) 0.0364(16) 0.0360(16) 0.0006(13) 0.0175(13) -0.0041(13)
N3 0.0326(15) 0.0322(15) 0.0355(16) 0.0031(13) 0.0141(13) -0.0020(13)
N5 0.0329(15) 0.0315(15) 0.0303(14) 0.0030(12) 0.0124(12) 0.0016(12)
N6 0.0267(14) 0.0331(15) 0.0319(15) 0.0030(12) 0.0108(12) 0.0030(12)
C1 0.0268(16) 0.0300(16) 0.0215(15) 0.0060(13) 0.0101(12) 0.0016(13)
C2 0.0340(18) 0.0288(17) 0.0342(18) 0.0046(15) 0.0058(15) -0.0008(15)
C3 0.044(2) 0.039(2) 0.045(2) 0.0205(18) 0.0108(17) 0.0017(17)
C4 0.0269(17) 0.042(2) 0.0292(17) 0.0083(15) 0.0078(14) 0.0038(15)
C5 0.0316(18) 0.053(2) 0.0312(18) 0.0134(17) 0.0047(15) 0.0148(17)
C6 0.0308(17) 0.0238(15) 0.0295(16) 0.0005(13) 0.0114(14) -0.0002(13)
C7 0.0249(18) 0.049(2) 0.054(2) 0.0029(19) 0.0158(17) 0.0010(17)
C8 0.053(3) 0.058(3) 0.059(3) -0.003(2) 0.023(2) 0.019(2)
C9 0.059(3) 0.046(2) 0.044(2) 0.0010(19) 0.027(2) -0.021(2)
C10 0.059(5) 0.054(4) 0.035(4) -0.003(3) 0.018(3) -0.014(4)
O4 0.123(6) 0.127(6) 0.067(4) 0.016(4) 0.046(4) 0.073(5)
C39 0.059(3) 0.046(2) 0.044(2) 0.0010(19) 0.027(2) -0.021(2)
C11 0.0293(17) 0.0263(16) 0.0300(17) 0.0004(13) 0.0125(14) -0.0004(13)
C12 0.0290(19) 0.050(2) 0.043(2) -0.0016(18) 0.0107(16) -0.0071(17)
C13 0.033(2) 0.073(3) 0.052(2) 0.005(2) 0.0157(19) 0.010(2)
C14 0.046(2) 0.039(2) 0.044(2) 0.0033(17) 0.0224(18) -0.0113(17)
C15 0.057(3) 0.068(3) 0.046(2) 0.001(2) 0.026(2) -0.006(2)
C16 0.0274(16) 0.0294(17) 0.0260(16) 0.0048(13) 0.0037(13) 0.0022(14)
O7 0.0333(14) 0.0584(19) 0.076(2) 0.0341(17) -0.0006(15) 0.0079(14)
N4 0.0348(16) 0.0316(15) 0.0354(16) 0.0115(13) -0.0039(13) 0.0004(13)
C17 0.025(2) 0.035(2) 0.023(2) 0.0049(17) 0.0023(17) 0.0058(18)
C18 0.032(3) 0.045(3) 0.038(3) 0.019(2) 0.011(2) 0.013(2)
O57 0.0333(14) 0.0584(19) 0.076(2) 0.0341(17) -0.0006(15) 0.0079(14)
N54 0.0348(16) 0.0316(15) 0.0354(16) 0.0115(13) -0.0039(13) 0.0004(13)
C19 0.0372(19) 0.0248(17) 0.0394(19) 0.0080(15) 0.0026(15) -0.0013(15)
C20 0.0323(19) 0.038(2) 0.047(2) 0.0166(17) 0.0082(16) 0.0022(16)
C21 0.0343(19) 0.0336(18) 0.0336(18) -0.0010(15) 0.0131(15) -0.0038(15)
C22 0.0303(17) 0.0359(18) 0.0331(18) 0.0048(15) 0.0136(14) -0.0011(15)
C23 0.0313(17) 0.0268(16) 0.0271(16) 0.0100(13) 0.0086(14) 0.0068(14)
C24 0.0314(18) 0.0304(17) 0.0304(17) 0.0015(14) 0.0094(14) 0.0022(14)
C25 0.0311(18) 0.0345(18) 0.042(2) 0.0041(16) 0.0180(15) -0.0017(15)
C26 0.0248(16) 0.0270(16) 0.0280(16) 0.0035(13) 0.0062(13) 0.0039(13)
C27 0.050(2) 0.0301(18) 0.046(2) -0.0002(16) 0.0266(18) -0.0037(17)
C28 0.047(2) 0.0344(19) 0.044(2) 0.0039(16) 0.0277(18) -0.0027(17)
C29 0.041(2) 0.0302(18) 0.0383(19) 0.0009(15) 0.0183(16) -0.0043(16)
C30 0.046(2) 0.0337(19) 0.0351(19) 0.0069(16) 0.0213(17) 0.0005(16)

loop_
_atom_type_symbol
_atom_type_description
_atom_type_scat_dispersion_real
_atom_type_scat_dispersion_imag
_atom_type_scat_source
C C 0.0033 0.0016 'International Tables Vol C Tables 4.2.6.8 and 6.1.1.4'
H H 0.0000 0.0000 'International Tables Vol C Tables 4.2.6.8 and 6.1.1.4'
N N 0.0061 0.0033 'International Tables Vol C Tables 4.2.6.8 and 6.1.1.4'
O O 0.0106 0.0060 'International Tables Vol C Tables 4.2.6.8 and 6.1.1.4'
S S 0.1246 0.1234 'International Tables Vol C Tables 4.2.6.8 and 6.1.1.4'
Zn Zn 0.2839 1.4301 'International Tables Vol C Tables 4.2.6.8 and 6.1.1.4'

loop_
_geom_angle_atom_site_label_1
_geom_angle_atom_site_label_2
_geom_angle_atom_site_label_3
_geom_angle
_geom_angle_site_symmetry_1
_geom_angle_site_symmetry_3
_geom_angle_publ_flag
N5 Zn1 S1 112.02(8) . . ?
N5 Zn1 S3 115.27(8) . . ?
S1 Zn1 S3 132.63(4) . . ?
N5 Zn1 S2 97.19(8) . . ?
S1 Zn1 S2 73.68(3) . . ?
S3 Zn1 S2 102.54(4) . . ?
N5 Zn1 S4 97.93(8) . . ?
S1 Zn1 S4 98.66(3) . . ?
S3 Zn1 S4 72.61(4) . . ?
S2 Zn1 S4 164.75(3) . . ?
N6 Zn2 S5 111.75(9) . . ?
N6 Zn2 S7 106.37(8) . . ?
S5 Zn2 S7 141.88(4) . . ?
N6 Zn2 S8 101.97(8) . . ?
S5 Zn2 S8 98.36(4) . . ?
S7 Zn2 S8 73.88(3) . . ?
N6 Zn2 S6 95.67(8) . . ?
S5 Zn2 S6 72.86(4) . . ?
S7 Zn2 S6 103.20(3) . . ?
S8 Zn2 S6 162.24(4) . . ?
C1 S1 Zn1 87.49(11) . . ?
C1 S2 Zn1 81.38(11) . . ?
C6 S3 Zn1 88.28(11) . . ?
C6 S4 Zn1 81.20(11) . . ?
C11 S5 Zn2 87.59(11) . . ?
C11 S6 Zn2 82.52(11) . . ?
C16 S7 Zn2 85.72(11) . . ?
C16 S8 Zn2 82.94(11) . . ?
C1 N1 C4 121.2(3) . . ?
C1 N1 C2 122.1(3) . . ?
C4 N1 C2 116.7(3) . . ?
C6 N2 C7 120.6(3) . . ?
C6 N2 C39 121.1(3) . . ?
C7 N2 C39 118.3(3) . . ?
C6 N2 C9 121.1(3) . . ?
C7 N2 C9 118.3(3) . . ?
C11 N3 C12 122.1(3) . . ?
C11 N3 C14 120.1(3) . . ?
C12 N3 C14 117.9(3) . . ?
C21 N5 C25 117.8(3) . . ?
C21 N5 Zn1 120.6(2) . . ?
C25 N5 Zn1 121.5(2) . . ?
C29 N6 C28 117.3(3) . . ?
C29 N6 Zn2 120.9(2) . . ?
C28 N6 Zn2 121.7(2) . . ?
N1 C1 S2 121.8(2) . . ?
N1 C1 S1 120.8(2) . . ?
S2 C1 S1 117.44(18) . . ?
N1 C2 C3 112.7(3) . . ?
O1 C3 C2 111.9(3) . . ?
N1 C4 C5 113.1(3) . . ?
O2 C5 C4 109.6(3) . . ?
N2 C6 S4 121.4(3) . . ?
N2 C6 S3 121.0(3) . . ?
S4 C6 S3 117.62(18) . . ?
N2 C7 C8 112.2(3) . . ?
O3 C8 C7 112.3(4) . . ?
N2 C9 C10 116.8(4) . . ?
O4 C10 C9 105.5(6) . . ?
N2 C39 C40 106.1(7) . . ?
O44 C40 C39 107.6(13) . . ?
N3 C11 S5 120.4(3) . . ?
N3 C11 S6 122.6(3) . . ?
S5 C11 S6 116.95(18) . . ?
N3 C12 C13 114.1(3) . . ?
O5 C13 C12 112.8(3) . . ?
N3 C14 C15 114.7(3) . . ?
O6 C15 C14 111.1(4) . . ?
N54 C16 S8 121.5(2) . . ?
N4 C16 S8 121.5(2) . . ?
N54 C16 S7 121.1(2) . . ?
N4 C16 S7 121.1(2) . . ?
S8 C16 S7 117.41(19) . . ?
C16 N4 C19 122.0(3) . . ?
C16 N4 C17 119.6(3) . . ?
C19 N4 C17 117.6(3) . . ?
C18 C17 N4 109.0(3) . . ?
C17 C18 O7 107.1(3) . . ?
C16 N54 C19 122.0(3) . . ?
C16 N54 C57 116.5(7) . . ?
C19 N54 C57 112.2(7) . . ?
N54 C57 C58 103.1(14) . . ?
O57 C58 C57 95.1(13) . . ?
N54 C19 C20 114.0(3) . . ?
N4 C19 C20 114.0(3) . . ?
O8 C20 C19 112.2(3) . . ?
N5 C21 C22 122.2(3) . . ?
C21 C22 C23 120.5(3) . . ?
C22 C23 C24 117.2(3) . . ?
C22 C23 C26 121.7(3) . . ?
C24 C23 C26 121.0(3) . . ?
C25 C24 C23 119.4(3) . . ?
N5 C25 C24 122.9(3) . . ?
C27 C26 C30 117.2(3) . . ?
C27 C26 C23 122.0(3) . . ?
C30 C26 C23 120.8(3) . . ?
C26 C27 C28 119.8(3) . . ?
N6 C28 C27 123.1(3) . . ?
N6 C29 C30 122.9(3) . . ?
C29 C30 C26 119.7(3) . . ?

loop_
_geom_bond_atom_site_label_1
_geom_bond_atom_site_label_2
_geom_bond_distance
_geom_bond_site_symmetry_2
_geom_bond_publ_flag
Zn1 N5 2.082(3) . ?
Zn1 S1 2.3628(12) . ?
Zn1 S3 2.3742(11) . ?
Zn1 S2 2.5641(12) . ?
Zn1 S4 2.6074(13) . ?
Zn2 N6 2.089(3) . ?
Zn2 S5 2.3974(11) . ?
Zn2 S7 2.4069(13) . ?
Zn2 S8 2.5012(12) . ?
Zn2 S6 2.5583(12) . ?
S1 C1 1.734(3) . ?
S2 C1 1.728(3) . ?
S3 C6 1.733(3) . ?
S4 C6 1.723(3) . ?
S5 C11 1.727(3) . ?
S6 C11 1.729(3) . ?
S7 C16 1.730(3) . ?
S8 C16 1.723(3) . ?
O1 C3 1.435(5) . ?
O2 C5 1.430(4) . ?
O3 C8 1.417(5) . ?
O5 C13 1.424(5) . ?
O6 C15 1.374(5) . ?
O8 C20 1.430(4) . ?
N1 C1 1.338(4) . ?
N1 C4 1.471(4) . ?
N1 C2 1.487(4) . ?
N2 C6 1.344(4) . ?
N2 C7 1.470(5) . ?
N2 C39 1.482(5) . ?
N2 C9 1.482(5) . ?
N3 C11 1.341(4) . ?
N3 C12 1.477(5) . ?
N3 C14 1.484(4) . ?
N5 C21 1.347(4) . ?
N5 C25 1.347(4) . ?
N6 C29 1.344(4) . ?
N6 C28 1.343(4) . ?
C2 C3 1.520(5) . ?
C4 C5 1.520(5) . ?
C7 C8 1.541(5) . ?
C9 C10 1.523(7) . ?
C10 O4 1.400(12) . ?
C39 C40 1.59(2) . ?
C40 O44 1.35(2) . ?
C12 C13 1.525(5) . ?
C14 C15 1.526(5) . ?
C16 N54 1.335(4) . ?
C16 N4 1.335(4) . ?
O7 C18 1.477(5) . ?
N4 C19 1.479(4) . ?
N4 C17 1.484(5) . ?
C17 C18 1.518(7) . ?
O57 C58 1.530(19) . ?
N54 C19 1.479(4) . ?
N54 C57 1.68(2) . ?
C57 C58 1.45(3) . ?
C19 C20 1.514(5) . ?
C21 C22 1.385(4) . ?
C22 C23 1.390(4) . ?
C23 C24 1.396(4) . ?
C23 C26 1.499(4) . ?
C24 C25 1.389(4) . ?
C26 C27 1.387(5) . ?
C26 C30 1.396(5) . ?
C27 C28 1.387(5) . ?
C29 C30 1.386(5) . ?
